data_7034219
loop_
_publ_author_name
'Wongmahasirikun, Phonpimon'
'Prom-On, Paweenuch'
'Sangtrirutnugul, Preeyanuch'
'Kongsaeree, Palangpon'
'Phomphrai, Khamphee'

_publ_section_title
;
 Synthesis of cyclic polyesters: effects of alkoxy side chains in
 salicylaldiminato tin(ii) complexes.
;
_journal_issue 27
_journal_name_full 'Dalton transactions (Cambridge, England : 2003)'
_journal_page_first 12357
_journal_page_last 12364
_journal_paper_doi 10.1039/c5dt00139k
_journal_volume 44
_journal_year 2015
_chemical_formula_moiety 'C18 H27 N O2 Sn'
_chemical_formula_sum 'C18 H27 N O2 Sn'
_chemical_formula_weight 408.09
_chemical_name_systematic
;
 ?
;
_chemical_properties_physical 'Air-sensitive, Moisture-sensitive'
_space_group_crystal_system monoclinic
_space_group_IT_number 14
_space_group_name_Hall '-P 2ybc'
_space_group_name_H-M_alt 'P 1 21/c 1'
_symmetry_space_group_name_Hall '-P 2ybc'
_symmetry_space_group_name_H-M 'P 1 21/c 1'
_atom_sites_solution_hydrogens difmap
_audit_creation_method SHELXL-2013
_audit_update_record
;
2014-07-18 deposited with the CCDC.
2015-02-26 downloaded from the CCDC.
;
_cell_angle_alpha 90
_cell_angle_beta 93.8814(8)
_cell_angle_gamma 90
_cell_formula_units_Z 4
_cell_length_a 17.2379(5)
_cell_length_b 10.4636(2)
_cell_length_c 10.0156(2)
_cell_measurement_reflns_used 13594
_cell_measurement_temperature 293
_cell_volume 1802.38(7)
_computing_cell_refinement 'HKL Scalepack (Otwinowski & Minor 1997)'
_computing_data_collection 'Collect (Bruker AXS BV, 1997-2004)'
_computing_data_reduction 'HKL Denzo and Scalepack (Otwinowski & Minor 1997)'
_computing_structure_refinement 'SHELXL-2013 (Sheldrick, 2013)'
_diffrn_ambient_temperature 293
_diffrn_detector_area_resol_mean 14
_diffrn_measured_fraction_theta_full 0.932
_diffrn_measured_fraction_theta_max 0.941
_diffrn_measurement_device_type KappaCCD
_diffrn_measurement_method CCD
_diffrn_radiation_type MoK\a
_diffrn_radiation_wavelength 0.71073
_diffrn_reflns_av_R_equivalents 0.0447
_diffrn_reflns_av_unetI/netI 0.0320
_diffrn_reflns_Laue_measured_fraction_full 0.932
_diffrn_reflns_Laue_measured_fraction_max 0.941
_diffrn_reflns_limit_h_max 20
_diffrn_reflns_limit_h_min -20
_diffrn_reflns_limit_k_max 12
_diffrn_reflns_limit_k_min -12
_diffrn_reflns_limit_l_max 11
_diffrn_reflns_limit_l_min -10
_diffrn_reflns_number 12183
_diffrn_reflns_point_group_measured_fraction_full 0.932
_diffrn_reflns_point_group_measured_fraction_max 0.941
_diffrn_reflns_theta_full 25.242
_diffrn_reflns_theta_max 25.135
_diffrn_reflns_theta_min 2.278
_exptl_absorpt_coefficient_mu 1.424
_exptl_absorpt_correction_T_max 0.551
_exptl_absorpt_correction_T_min 0.465
_exptl_absorpt_correction_type multi-scan
_exptl_absorpt_process_details
;
multi-scan from symmetry-related measurements 
 Sortav (Blessing 1995)
;
_exptl_crystal_colour Yellow
_exptl_crystal_density_diffrn 1.504
_exptl_crystal_description Plate
_exptl_crystal_F_000 832
_exptl_crystal_recrystallization_method 'Re-crystallisation from solvent: Benzene layered with hexanes'
_exptl_crystal_size_max 0.20
_exptl_crystal_size_mid 0.18
_exptl_crystal_size_min 0.10
_refine_diff_density_max 1.467
_refine_diff_density_min -0.821
_refine_diff_density_rms 0.179
_refine_ls_extinction_coef 0.0120(16)
_refine_ls_extinction_expression Fc^*^=kFc[1+0.001xFc^2^\l^3^/sin(2\q)]^-1/4^
_refine_ls_extinction_method SHELXL
_refine_ls_goodness_of_fit_ref 1.121
_refine_ls_hydrogen_treatment constr
_refine_ls_matrix_type full
_refine_ls_number_parameters 200
_refine_ls_number_reflns 3031
_refine_ls_number_restraints 0
_refine_ls_restrained_S_all 1.121
_refine_ls_R_factor_all 0.0547
_refine_ls_R_factor_gt 0.0499
_refine_ls_shift/su_max 0.000
_refine_ls_shift/su_mean 0.000
_refine_ls_structure_factor_coef Fsqd
_refine_ls_weighting_details 'w=1/[\s^2^(Fo^2^)+(0.0973P)^2^+4.0672P] where P=(Fo^2^+2Fc^2^)/3'
_refine_ls_weighting_scheme calc
_refine_ls_wR_factor_gt 0.1446
_refine_ls_wR_factor_ref 0.1477
_reflns_Friedel_coverage 0.000
_reflns_number_gt 2735
_reflns_number_total 3031
_reflns_threshold_expression 'I > 2\s(I)'
_cod_data_source_file c5dt00139k2.cif
_cod_data_source_block shelxl
_cod_depositor_comments 'Adding full bibliography for 7034218--7034219.cif.'
_cod_database_code 7034219
_shelx_space_group_comment
;
The symmetry employed for this shelxl refinement is uniquely defined
by the following loop, which should always be used as a source of
symmetry information in preference to the above space-group names.
They are only intended as comments.
;
_shelxl_version_number 2013-4

loop_
_space_group_symop_operation_xyz
'x, y, z'
'-x, y+1/2, -z+1/2'
'-x, -y, -z'
'x, -y-1/2, z-1/2'

loop_
_atom_site_label
_atom_site_type_symbol
_atom_site_fract_x
_atom_site_fract_y
_atom_site_fract_z
_atom_site_U_iso_or_equiv
_atom_site_adp_type
_atom_site_occupancy
_atom_site_site_symmetry_order
_atom_site_calc_flag
_atom_site_refinement_flags_posn
_atom_site_refinement_flags_adp
Sn1 Sn 0.40637(2) 0.03562(3) 0.06165(4) 0.0223(2) Uani 1 1 d . .
N1 N 0.3867(2) 0.2545(4) 0.0248(5) 0.0238(10) Uani 1 1 d . .
O1 O 0.3427(2) 0.0326(3) -0.1261(4) 0.0219(8) Uani 1 1 d . .
O2 O 0.5227(2) 0.1056(3) 0.0364(4) 0.0290(9) Uani 1 1 d . .
C1 C 0.2851(3) 0.1052(5) -0.1796(5) 0.0197(10) Uani 1 1 d . .
C11 C 0.2229(3) -0.0918(5) -0.3014(5) 0.0227(11) Uani 1 1 d . .
C4 C 0.1625(3) 0.2641(5) -0.2933(5) 0.0234(11) Uani 1 1 d . .
C2 C 0.2255(3) 0.0524(5) -0.2690(6) 0.0194(11) Uani 1 1 d . .
C5 C 0.2210(3) 0.3132(5) -0.2080(6) 0.0259(12) Uani 1 1 d . .
H5 H 0.2221 0.4030 -0.1879 0.031 Uiso 1 1 d R U
C7 C 0.3352(3) 0.3028(5) -0.0583(6) 0.0251(12) Uani 1 1 d . .
H7 H 0.3289 0.3939 -0.0635 0.030 Uiso 1 1 d R U
C9 C 0.5188(3) 0.3359(5) 0.0742(6) 0.0300(12) Uani 1 1 d . .
H9A H 0.5209 0.3456 -0.0208 0.036 Uiso 1 1 d R U
H9B H 0.5482 0.4030 0.1190 0.036 Uiso 1 1 d R U
C15 C 0.0958(3) 0.3473(5) -0.3530(6) 0.0262(12) Uani 1 1 d . .
C6 C 0.2810(3) 0.2367(5) -0.1493(5) 0.0231(11) Uani 1 1 d . .
C3 C 0.1673(3) 0.1332(5) -0.3212(5) 0.0207(11) Uani 1 1 d . .
H3 H 0.1281 0.0935 -0.3799 0.025 Uiso 1 1 d R U
C14 C 0.1528(3) -0.1277(5) -0.3948(6) 0.0295(12) Uani 1 1 d . .
H14A H 0.1536 -0.2178 -0.4126 0.035 Uiso 1 1 d R U
H14B H 0.1542 -0.0815 -0.4774 0.035 Uiso 1 1 d R U
H14C H 0.1061 -0.1064 -0.3527 0.035 Uiso 1 1 d R U
C13 C 0.2958(3) -0.1318(5) -0.3695(6) 0.0245(11) Uani 1 1 d . .
H13A H 0.2933 -0.2216 -0.3891 0.029 Uiso 1 1 d R U
H13B H 0.3407 -0.1146 -0.3103 0.029 Uiso 1 1 d R U
H13C H 0.2994 -0.0847 -0.4511 0.029 Uiso 1 1 d R U
C12 C 0.2158(3) -0.1675(5) -0.1720(5) 0.0260(11) Uani 1 1 d . .
H12A H 0.2144 -0.2573 -0.1918 0.031 Uiso 1 1 d R U
H12B H 0.1688 -0.1433 -0.1323 0.031 Uiso 1 1 d R U
H12C H 0.2597 -0.1494 -0.1107 0.031 Uiso 1 1 d R U
C17 C 0.1210(6) 0.4143(15) -0.4707(12) 0.124(6) Uani 1 1 d . .
H17A H 0.0795 0.4667 -0.5088 0.148 Uiso 1 1 d R U
H17B H 0.1350 0.3521 -0.5353 0.148 Uiso 1 1 d R U
H17C H 0.1652 0.4669 -0.4456 0.148 Uiso 1 1 d R U
C16 C 0.0236(6) 0.2702(9) -0.3929(17) 0.122(6) Uani 1 1 d . .
H16A H -0.0166 0.3301 -0.4296 0.146 Uiso 1 1 d R U
H16B H 0.0065 0.2333 -0.3143 0.146 Uiso 1 1 d R U
H16C H 0.0358 0.2120 -0.4574 0.146 Uiso 1 1 d R U
C8 C 0.4349(3) 0.3412(5) 0.1088(6) 0.0297(12) Uani 1 1 d . .
H8A H 0.4161 0.4270 0.0960 0.036 Uiso 1 1 d R U
H8B H 0.4319 0.3172 0.2008 0.036 Uiso 1 1 d R U
C18 C 0.0719(6) 0.4441(11) -0.2543(10) 0.094(4) Uani 1 1 d . .
H18A H 0.0310 0.5012 -0.2927 0.112 Uiso 1 1 d R U
H18B H 0.1172 0.5030 -0.2317 0.112 Uiso 1 1 d R U
H18C H 0.0566 0.4101 -0.1735 0.112 Uiso 1 1 d R U
C10 C 0.5568(3) 0.2108(5) 0.1105(6) 0.0295(13) Uani 1 1 d . .
H10A H 0.5512 0.1972 0.2041 0.035 Uiso 1 1 d R U
H10B H 0.6110 0.2168 0.0948 0.035 Uiso 1 1 d R U

loop_
_atom_site_aniso_label
_atom_site_aniso_U_11
_atom_site_aniso_U_22
_atom_site_aniso_U_33
_atom_site_aniso_U_23
_atom_site_aniso_U_13
_atom_site_aniso_U_12
Sn1 0.0238(3) 0.0212(3) 0.0216(3) 0.00290(12) -0.00144(17) 0.00176(12)
N1 0.023(2) 0.018(2) 0.029(3) -0.0039(19) -0.0039(18) 0.0034(18)
O1 0.0238(19) 0.0208(19) 0.021(2) -0.0018(13) -0.0024(15) 0.0066(13)
O2 0.0199(17) 0.0165(18) 0.050(3) -0.0048(16) -0.0017(16) 0.0022(14)
C1 0.022(2) 0.019(2) 0.018(3) 0.0025(19) 0.0047(18) 0.005(2)
C11 0.027(3) 0.022(3) 0.019(3) -0.005(2) 0.001(2) -0.002(2)
C4 0.029(3) 0.020(2) 0.022(3) 0.003(2) 0.002(2) 0.007(2)
C2 0.025(3) 0.022(2) 0.012(3) 0.0014(19) 0.005(2) 0.000(2)
C5 0.026(3) 0.020(2) 0.031(3) 0.003(2) -0.002(2) 0.005(2)
C7 0.026(3) 0.018(2) 0.031(3) -0.006(2) 0.001(2) 0.006(2)
C9 0.029(3) 0.024(3) 0.037(4) -0.007(2) -0.002(2) -0.003(2)
C15 0.026(3) 0.025(3) 0.027(3) 0.002(2) -0.001(2) 0.008(2)
C6 0.020(2) 0.020(2) 0.029(3) 0.001(2) -0.001(2) 0.003(2)
C3 0.024(2) 0.021(3) 0.018(3) 0.0019(19) 0.0012(19) 0.001(2)
C14 0.031(3) 0.024(3) 0.032(3) -0.003(2) -0.005(2) -0.002(2)
C13 0.032(3) 0.020(3) 0.022(3) -0.001(2) 0.006(2) 0.003(2)
C12 0.034(3) 0.023(3) 0.021(3) 0.004(2) 0.004(2) -0.004(2)
C17 0.086(7) 0.193(13) 0.099(9) 0.113(9) 0.057(6) 0.099(8)
C16 0.065(6) 0.046(5) 0.242(16) -0.003(7) -0.085(8) 0.017(5)
C8 0.034(3) 0.025(3) 0.030(3) -0.008(2) -0.003(2) 0.006(2)
C18 0.084(6) 0.143(10) 0.050(6) -0.031(6) -0.027(5) 0.088(7)
C10 0.024(3) 0.028(3) 0.035(3) -0.007(2) -0.007(2) 0.002(2)

loop_
_atom_type_symbol
_atom_type_description
_atom_type_scat_dispersion_real
_atom_type_scat_dispersion_imag
_atom_type_scat_source
C C 0.0033 0.0016 'International Tables Vol C Tables 4.2.6.8 and 6.1.1.4'
H H 0.0000 0.0000 'International Tables Vol C Tables 4.2.6.8 and 6.1.1.4'
N N 0.0061 0.0033 'International Tables Vol C Tables 4.2.6.8 and 6.1.1.4'
O O 0.0106 0.0060 'International Tables Vol C Tables 4.2.6.8 and 6.1.1.4'
Sn Sn -0.6537 1.4246 'International Tables Vol C Tables 4.2.6.8 and 6.1.1.4'

loop_
_geom_angle_atom_site_label_1
_geom_angle_atom_site_label_2
_geom_angle_atom_site_label_3
_geom_angle
_geom_angle_site_symmetry_1
_geom_angle_site_symmetry_3
O1 Sn1 O2 109.30(15) . .
O1 Sn1 O2 82.15(14) . 3_655
O2 Sn1 O2 68.08(15) . 3_655
O1 Sn1 N1 79.24(14) . .
O2 Sn1 N1 77.05(14) . .
O2 Sn1 N1 131.92(15) 3_655 .
C7 N1 C8 118.2(4) . .
C7 N1 Sn1 125.2(4) . .
C8 N1 Sn1 116.6(3) . .
C1 O1 Sn1 132.6(3) . .
C10 O2 Sn1 123.4(3) . .
C10 O2 Sn1 121.9(3) . 3_655
Sn1 O2 Sn1 111.92(15) . 3_655
O1 C1 C6 121.1(5) . .
O1 C1 C2 121.0(4) . .
C6 C1 C2 117.9(4) . .
C14 C11 C13 107.5(4) . .
C14 C11 C12 106.7(4) . .
C13 C11 C12 110.5(4) . .
C14 C11 C2 112.3(4) . .
C13 C11 C2 110.4(4) . .
C12 C11 C2 109.3(4) . .
C5 C4 C3 116.0(5) . .
C5 C4 C15 121.9(5) . .
C3 C4 C15 122.0(5) . .
C3 C2 C1 118.1(4) . .
C3 C2 C11 120.5(5) . .
C1 C2 C11 121.3(4) . .
C4 C5 C6 122.3(5) . .
C4 C5 H5 119.9 . .
C6 C5 H5 117.8 . .
N1 C7 C6 127.9(5) . .
N1 C7 H7 120.0 . .
C6 C7 H7 112.1 . .
C10 C9 C8 112.7(5) . .
C10 C9 H9A 106.8 . .
C8 C9 H9A 108.9 . .
C10 C9 H9B 108.5 . .
C8 C9 H9B 110.4 . .
H9A C9 H9B 109.5 . .
C17 C15 C18 108.6(9) . .
C17 C15 C16 109.0(9) . .
C18 C15 C16 106.1(8) . .
C17 C15 C4 109.4(5) . .
C18 C15 C4 111.1(5) . .
C16 C15 C4 112.5(5) . .
C5 C6 C1 120.8(5) . .
C5 C6 C7 114.8(5) . .
C1 C6 C7 124.4(5) . .
C2 C3 C4 124.9(5) . .
C2 C3 H3 115.3 . .
C4 C3 H3 119.8 . .
C11 C14 H14A 109.5 . .
C11 C14 H14B 109.9 . .
H14A C14 H14B 109.5 . .
C11 C14 H14C 109.0 . .
H14A C14 H14C 109.5 . .
H14B C14 H14C 109.5 . .
C11 C13 H13A 109.4 . .
C11 C13 H13B 109.0 . .
H13A C13 H13B 109.5 . .
C11 C13 H13C 110.0 . .
H13A C13 H13C 109.5 . .
H13B C13 H13C 109.5 . .
C11 C12 H12A 109.5 . .
C11 C12 H12B 109.3 . .
H12A C12 H12B 109.5 . .
C11 C12 H12C 109.5 . .
H12A C12 H12C 109.5 . .
H12B C12 H12C 109.5 . .
C15 C17 H17A 110.0 . .
C15 C17 H17B 108.7 . .
H17A C17 H17B 109.5 . .
C15 C17 H17C 109.8 . .
H17A C17 H17C 109.5 . .
H17B C17 H17C 109.5 . .
C15 C16 H16A 107.7 . .
C15 C16 H16B 107.2 . .
H16A C16 H16B 108.7 . .
C15 C16 H16C 108.2 . .
H16A C16 H16C 110.3 . .
H16B C16 H16C 114.4 . .
N1 C8 C9 111.2(5) . .
N1 C8 H8A 109.4 . .
C9 C8 H8A 108.9 . .
N1 C8 H8B 109.0 . .
C9 C8 H8B 108.9 . .
H8A C8 H8B 109.5 . .
C15 C18 H18A 112.1 . .
C15 C18 H18B 108.7 . .
H18A C18 H18B 103.9 . .
C15 C18 H18C 114.9 . .
H18A C18 H18C 109.3 . .
H18B C18 H18C 107.3 . .
O2 C10 C9 112.9(4) . .
O2 C10 H10A 109.1 . .
C9 C10 H10A 107.2 . .
O2 C10 H10B 109.6 . .
C9 C10 H10B 108.5 . .
H10A C10 H10B 109.5 . .

loop_
_geom_bond_atom_site_label_1
_geom_bond_atom_site_label_2
_geom_bond_distance
_geom_bond_site_symmetry_2
Sn1 O1 2.113(4) .
Sn1 O2 2.165(4) .
Sn1 O2 2.192(4) 3_655
Sn1 N1 2.341(4) .
N1 C7 1.279(7) .
N1 C8 1.458(7) .
O1 C1 1.333(6) .
O2 C10 1.432(6) .
O2 Sn1 2.192(4) 3_655
C1 C6 1.411(7) .
C1 C2 1.428(7) .
C11 C14 1.525(7) .
C11 C13 1.529(7) .
C11 C12 1.530(7) .
C11 C2 1.543(7) .
C4 C5 1.376(7) .
C4 C3 1.401(7) .
C4 C15 1.531(7) .
C2 C3 1.386(7) .
C5 C6 1.405(7) .
C5 H5 0.9601 .
C7 C6 1.438(7) .
C7 H7 0.9599 .
C9 C10 1.497(8) .
C9 C8 1.512(8) .
C9 H9A 0.9600 .
C9 H9B 0.9600 .
C15 C17 1.462(10) .
C15 C18 1.493(10) .
C15 C16 1.515(10) .
C3 H3 0.9601 .
C14 H14A 0.9600 .
C14 H14B 0.9600 .
C14 H14C 0.9601 .
C13 H13A 0.9600 .
C13 H13B 0.9599 .
C13 H13C 0.9600 .
C12 H12A 0.9599 .
C12 H12B 0.9601 .
C12 H12C 0.9599 .
C17 H17A 0.9600 .
C17 H17B 0.9600 .
C17 H17C 0.9600 .
C16 H16A 0.9867 .
C16 H16B 0.9421 .
C16 H16C 0.9226 .
C8 H8A 0.9601 .
C8 H8B 0.9599 .
C18 H18A 0.9831 .
C18 H18B 1.0077 .
C18 H18C 0.9387 .
C10 H10A 0.9600 .
C10 H10B 0.9599 .
